data_2004909
loop_
_publ_author_name
'Fun, H.-K.'
'Sivakumar, K.'
'Shan, B.-Z.'
'You, X.-Z.'

_publ_section_title
;
 Bis[4-(4-dimethylaminostyryl)-<i>N</i>-methylpyridinium]
 Bis[maleonitriledithiolato(2--)-<i>S</i>,<i>S</i>']nickelate(II)
;
_journal_issue 5
_journal_name_full 'Acta Crystallographica Section C'
_journal_page_first 1152
_journal_page_last 1154
_journal_paper_doi 10.1107/S0108270195016921
_journal_volume 52
_journal_year 1996
_chemical_formula_iupac '(C16 H19 N2)2 [Ni (C4 N2 S2)2]'
_chemical_formula_sum 'C40 H38 N8 Ni S4'
_chemical_formula_weight 817.73
_chemical_name_systematic
;
Bis-4-{(p-dimethylamino)styryl}pyridinium bis(maleonitriledithiolate)
nickelate(II).
;
_space_group_IT_number 2
_symmetry_cell_setting triclinic
_symmetry_space_group_name_Hall '-P 1'
_symmetry_space_group_name_H-M 'P -1'
_audit_creation_method SHELXL
_cell_angle_alpha 103.360(10)
_cell_angle_beta 92.140(10)
_cell_angle_gamma 101.700(10)
_cell_formula_units_Z 2
_cell_length_a 7.4380(10)
_cell_length_b 15.332(2)
_cell_length_c 17.722(3)
_cell_measurement_reflns_used 25
_cell_measurement_temperature 293(2)
_cell_measurement_theta_max 25
_cell_measurement_theta_min 8
_cell_volume 1917.9(5)
_computing_cell_refinement XSCANS
_computing_data_collection 'XSCANS (Siemens, 1994)'
_computing_data_reduction XSCANS
_computing_molecular_graphics SHELXTL/PC
_computing_publication_material 'SHELXL93. Geometrical calculations: PARST (Nardelli, 1983)'
_computing_structure_refinement 'SHELXL93 (Sheldrick, 1993)'
_computing_structure_solution 'SHELXTL/PC (Sheldrick, 1990) by direct methods'
_diffrn_ambient_temperature 293(2)
_diffrn_measurement_device 'Siemens P4'
_diffrn_measurement_method \q/2\q
_diffrn_radiation_monochromator graphite
_diffrn_radiation_source 'fine-focus sealed tube'
_diffrn_radiation_type MoK\a
_diffrn_radiation_wavelength 0.71073
_diffrn_reflns_av_R_equivalents 0.021
_diffrn_reflns_av_sigmaI/netI 0.0421
_diffrn_reflns_limit_h_max 9
_diffrn_reflns_limit_h_min -1
_diffrn_reflns_limit_k_max 19
_diffrn_reflns_limit_k_min -19
_diffrn_reflns_limit_l_max 23
_diffrn_reflns_limit_l_min -23
_diffrn_reflns_number 9967
_diffrn_reflns_theta_max 27.50
_diffrn_reflns_theta_min 1.19
_diffrn_standards_decay_% <3
_diffrn_standards_interval_count 97
_diffrn_standards_number 3
_exptl_absorpt_coefficient_mu 0.765
_exptl_absorpt_correction_T_max 0.977
_exptl_absorpt_correction_T_min 0.823
_exptl_absorpt_correction_type 'empirical via \y scans (XSCANS; Siemens, 1994)'
_exptl_crystal_colour black
_exptl_crystal_density_diffrn 1.416
_exptl_crystal_density_method 'not measured'
_exptl_crystal_description plate
_exptl_crystal_F_000 852
_exptl_crystal_size_max 0.60
_exptl_crystal_size_mid 0.42
_exptl_crystal_size_min 0.12
_refine_diff_density_max 0.38
_refine_diff_density_min -0.26
_refine_ls_extinction_method none
_refine_ls_goodness_of_fit_all 0.934
_refine_ls_goodness_of_fit_obs 1.049
_refine_ls_hydrogen_treatment refall
_refine_ls_matrix_type full
_refine_ls_number_parameters 630
_refine_ls_number_reflns 8120
_refine_ls_number_restraints 0
_refine_ls_restrained_S_all 0.934
_refine_ls_restrained_S_obs 1.049
_refine_ls_R_factor_all 0.0566
_refine_ls_R_factor_obs 0.0368
_refine_ls_shift/esd_max -0.001
_refine_ls_shift/esd_mean 0.000
_refine_ls_structure_factor_coef Fsqd
_refine_ls_weighting_scheme
;
calc w = 1/[\s^2^(F~o~^2^) + (0.0620P)^2^]
where P = (F~o~^2^ + 2F~c~^2^)/3
;
_refine_ls_wR_factor_all 0.1059
_refine_ls_wR_factor_obs 0.0975
_reflns_number_observed 5642
_reflns_number_total 8120
_reflns_observed_criterion >2sigma(I)
_cod_data_source_file mu1233.cif
_cod_data_source_block aspmt
_cod_database_code 2004909

loop_
_symmetry_equiv_pos_as_xyz
'x, y, z'
'-x, -y, -z'

loop_
_atom_site_aniso_label
_atom_site_aniso_U_11
_atom_site_aniso_U_22
_atom_site_aniso_U_33
_atom_site_aniso_U_12
_atom_site_aniso_U_13
_atom_site_aniso_U_23
Ni 0.0450(2) 0.03397(15) 0.03047(13) 0.00842(11) 0.00316(10) 0.00966(10)
S1 0.0437(3) 0.0412(3) 0.0414(3) 0.0072(2) 0.0012(2) 0.0066(2)
S2 0.0455(3) 0.0369(3) 0.0554(3) 0.0073(3) 0.0047(3) 0.0079(2)
S3 0.0467(3) 0.0389(3) 0.0584(3) 0.0090(3) 0.0070(3) 0.0115(3)
S4 0.0471(3) 0.0388(3) 0.0523(3) 0.0093(3) -0.0007(3) 0.0048(2)
N1 0.080(2) 0.0444(13) 0.098(2) -0.0023(13) 0.0123(15) 0.0029(12)
N2 0.076(2) 0.0563(15) 0.091(2) 0.0256(14) 0.0067(14) 0.0101(13)
N3 0.072(2) 0.0596(15) 0.0735(15) 0.0287(13) 0.0078(12) 0.0079(11)
N4 0.073(2) 0.0447(13) 0.0702(14) 0.0079(12) 0.0016(12) 0.0071(10)
C1 0.0539(13) 0.0334(11) 0.0303(9) 0.0056(10) 0.0026(9) 0.0087(8)
C2 0.0527(13) 0.0348(11) 0.0342(10) 0.0093(10) 0.0027(9) 0.0087(8)
C3 0.0587(15) 0.0425(13) 0.0494(13) 0.0048(12) 0.0040(11) 0.0071(10)
C4 0.0551(14) 0.0405(13) 0.0490(12) 0.0119(12) 0.0042(11) 0.0081(10)
C5 0.0561(14) 0.0382(11) 0.0319(10) 0.0131(10) 0.0061(9) 0.0108(8)
C6 0.0558(13) 0.0369(11) 0.0302(10) 0.0082(10) 0.0016(9) 0.0092(8)
C7 0.0545(14) 0.0491(14) 0.0400(11) 0.0110(12) 0.0035(10) 0.0104(10)
C8 0.0579(14) 0.0434(13) 0.0390(11) 0.0137(11) 0.0035(10) 0.0077(9)
N5A 0.110(2) 0.0498(13) 0.0475(11) 0.0273(14) 0.0109(12) 0.0108(9)
N6A 0.0500(11) 0.0486(11) 0.0456(10) 0.0124(9) -0.0008(9) 0.0053(8)
C9A 0.0599(15) 0.0564(15) 0.0397(12) 0.0168(12) 0.0038(11) 0.0175(11)
C10A 0.063(2) 0.0558(15) 0.0354(11) 0.0190(13) 0.0046(11) 0.0100(10)
C11A 0.0539(13) 0.0482(13) 0.0418(11) 0.0155(11) 0.0002(10) 0.0110(10)
C12A 0.0601(15) 0.0533(14) 0.0393(11) 0.0134(12) 0.0060(11) 0.0153(10)
C13A 0.0510(13) 0.0547(15) 0.0352(11) 0.0137(11) 0.0047(10) 0.0061(10)
C14A 0.0453(12) 0.0486(13) 0.0407(11) 0.0119(11) -0.0043(10) 0.0101(10)
C15A 0.0491(13) 0.0549(14) 0.0433(12) 0.0122(11) 0.0020(10) 0.0157(11)
C16A 0.0534(14) 0.0559(15) 0.0448(12) 0.0122(12) 0.0067(11) 0.0184(11)
C17A 0.0383(11) 0.0482(13) 0.0432(11) 0.0075(10) -0.0008(9) 0.0103(10)
C18A 0.0561(14) 0.061(2) 0.0441(13) 0.0154(12) 0.0100(11) 0.0193(11)
C19A 0.0555(14) 0.064(2) 0.0401(12) 0.0205(13) 0.0102(11) 0.0063(11)
C20A 0.068(2) 0.055(2) 0.0408(12) 0.0127(13) 0.0034(11) 0.0157(11)
C21A 0.064(2) 0.057(2) 0.0349(11) 0.0154(13) 0.0058(11) 0.0070(10)
C22A 0.115(3) 0.053(2) 0.073(2) 0.027(2) 0.019(2) 0.021(2)
C23A 0.117(3) 0.062(2) 0.057(2) 0.035(2) -0.001(2) 0.0030(15)
C24A 0.078(2) 0.051(2) 0.080(2) 0.015(2) 0.003(2) 0.005(2)
N5B 0.0787(15) 0.0410(11) 0.0407(10) 0.0186(11) 0.0046(10) 0.0071(8)
N6B 0.0444(10) 0.0381(10) 0.0559(11) 0.0089(9) 0.0078(9) 0.0144(8)
C9B 0.0486(13) 0.0508(13) 0.0365(11) 0.0151(11) 0.0051(9) 0.0155(10)
C10B 0.0548(13) 0.0481(13) 0.0325(10) 0.0125(11) 0.0043(10) 0.0076(9)
C11B 0.0419(11) 0.0402(12) 0.0393(11) 0.0095(10) 0.0058(9) 0.0084(9)
C12B 0.0512(13) 0.0421(12) 0.0344(10) 0.0107(10) 0.0031(9) 0.0128(9)
C13B 0.0520(13) 0.0407(12) 0.0335(10) 0.0100(10) 0.0047(9) 0.0084(9)
C14B 0.0401(11) 0.0409(12) 0.0389(10) 0.0099(9) 0.0061(9) 0.0116(9)
C15B 0.0431(12) 0.0428(12) 0.0422(11) 0.0113(10) 0.0050(9) 0.0153(9)
C16B 0.0473(12) 0.0415(12) 0.0412(11) 0.0119(10) 0.0047(9) 0.0154(9)
C17B 0.0368(11) 0.0405(11) 0.0416(11) 0.0079(9) 0.0030(9) 0.0135(9)
C18B 0.0589(14) 0.0465(13) 0.0372(11) 0.0133(11) 0.0064(10) 0.0140(9)
C19B 0.066(2) 0.0438(13) 0.0431(12) 0.0116(12) 0.0079(11) 0.0099(10)
C20B 0.0540(14) 0.0550(15) 0.0512(13) 0.0183(12) 0.0012(11) 0.0239(12)
C21B 0.0593(15) 0.0519(14) 0.0378(11) 0.0190(12) -0.0007(10) 0.0117(10)
C22B 0.073(2) 0.0454(15) 0.058(2) 0.0205(14) 0.0064(15) 0.0169(12)
C23B 0.100(3) 0.047(2) 0.0482(14) 0.024(2) 0.015(2) 0.0014(12)
C24B 0.064(2) 0.0381(14) 0.087(2) 0.0149(13) 0.013(2) 0.0177(14)

loop_
_atom_site_label
_atom_site_occupancy
_atom_site_fract_x
_atom_site_fract_y
_atom_site_fract_z
_atom_site_U_iso_or_equiv
_atom_site_thermal_displace_type
_atom_site_calc_flag
_atom_site_type_symbol
Ni 1 .20145(4) .01576(2) .253946(14) .03621(9) Uani d Ni
S1 1 .40326(8) .14430(4) .29683(3) .04304(14) Uani d S
S2 1 -.02857(8) .08258(4) .28050(3) .04676(14) Uani d S
S3 1 .42859(8) -.05420(4) .23103(4) .04805(14) Uani d S
S4 1 -.00249(8) -0.11001(4) .20687(3) .04729(15) Uani d S
N1 1 .4206(4) .3955(2) .3673(2) .0787(7) Uani d N
N2 1 -0.1187(4) .3180(2) .3392(2) .0741(7) Uani d N
N3 1 .5056(4) -0.2927(2) .16451(14) .0676(6) Uani d N
N4 1 -.0363(3) -0.3631(2) .14397(13) .0647(6) Uani d N
C1 1 .2669(3) .22441(14) .31856(11) .0397(5) Uani d C
C2 1 .0807(3) .19764(15) .31075(12) .0406(5) Uani d C
C3 1 .3545(4) .3193(2) .34546(14) .0518(6) Uani d C
C4 1 -.0317(4) .2636(2) .32670(13) .0484(5) Uani d C
C5 1 .3159(3) -0.16793(15) .19670(11) .0412(5) Uani d C
C6 1 .1291(3) -0.19216(15) .18767(11) .0412(5) Uani d C
C7 1 .4225(4) -0.2366(2) .17914(13) .0480(5) Uani d C
C8 1 .0361(4) -0.2868(2) .16318(12) .0468(5) Uani d C
N5A 1 .2297(4) .4324(2) .10566(12) .0677(7) Uani d N
N6A 1 .2770(3) -0.28008(14) -.09130(11) .0490(5) Uani d N
C9A 1 .1974(4) .1937(2) .11535(13) .0505(6) Uani d C
C10A 1 .1969(4) .2853(2) .13686(13) .0508(6) Uani d C
C11A 1 .2325(3) .3410(2) .08395(13) .0474(5) Uani d C
C12A 1 .2670(4) .2979(2) .00840(13) .0500(6) Uani d C
C13A 1 .2684(3) .2058(2) -.01183(13) .0474(5) Uani d C
C14A 1 .2343(3) .1507(2) .04111(12) .0450(5) Uani d C
C15A 1 .2346(3) .0532(2) .02316(14) .0484(5) Uani d C
C16A 1 .2683(4) .0018(2) -.04342(14) .0502(6) Uani d C
C17A 1 .2714(3) -.0947(2) -.05712(12) .0438(5) Uani d C
C18A 1 .3172(4) -0.1407(2) -0.12901(14) .0519(6) Uani d C
C19A 1 .3195(4) -0.2309(2) -0.14436(14) .0528(6) Uani d C
C20A 1 .2346(4) -0.2376(2) -.02067(14) .0543(6) Uani d C
C21A 1 .2298(4) -0.1480(2) -.00238(14) .0521(6) Uani d C
C22A 1 .2578(7) .4893(3) .0511(2) .0779(10) Uani d C
C23A 1 .2434(7) .4809(3) .1864(2) .0784(10) Uani d C
C24A 1 .2762(6) -0.3789(2) -0.1088(2) .0718(8) Uani d C
N5B 1 .1694(3) .40742(13) .61611(11) .0531(5) Uani d N
N6B 1 .3070(3) -0.29303(13) .43527(11) .0456(4) Uani d N
C9B 1 .2612(3) .1888(2) .64186(12) .0438(5) Uani d C
C10B 1 .2402(3) .2780(2) .65959(12) .0453(5) Uani d C
C11B 1 .1963(3) .31897(15) .60023(12) .0405(5) Uani d C
C12B 1 .1766(3) .2652(2) .52332(12) .0419(5) Uani d C
C13B 1 .1969(3) .1766(2) .50690(12) .0422(5) Uani d C
C14B 1 .2389(3) .13488(15) .56573(12) .0394(5) Uani d C
C15B 1 .2602(3) .0403(2) .55064(12) .0416(5) Uani d C
C16B 1 .2395(3) -.0195(2) .48172(13) .0421(5) Uani d C
C17B 1 .2638(3) -0.11269(15) .46800(12) .0391(4) Uani d C
C18B 1 .2369(3) -0.1682(2) .39248(12) .0466(5) Uani d C
C19B 1 .2591(4) -0.2563(2) .37714(14) .0509(6) Uani d C
C20B 1 .3333(3) -0.2416(2) .50888(14) .0507(6) Uani d C
C21B 1 .3116(4) -0.1540(2) .52662(13) .0487(6) Uani d C
C22B 1 .1659(5) .4539(2) .5536(2) .0570(7) Uani d C
C23B 1 .2061(6) .4648(2) .6948(2) .0652(8) Uani d C
C24B 1 .3320(5) -0.3885(2) .4166(2) .0620(7) Uani d C
H9A 1 .169(4) .1514(18) .1501(15) .063(8) Uiso d H
H10A 1 .167(3) .3114(17) .1868(14) .054(7) Uiso d H
H12A 1 .297(4) .3327(18) -.0283(15) .061(8) Uiso d H
H13A 1 .289(3) .1804(16) -.0614(13) .044(6) Uiso d H
H15A 1 .207(4) .0231(19) .0648(15) .067(8) Uiso d H
H16A 1 .299(4) .0310(18) -.0827(15) .062(8) Uiso d H
H18A 1 .343(4) -0.1079(17) -0.1659(14) .056(7) Uiso d H
H19A 1 .350(4) -0.2625(18) -0.1894(15) .062(8) Uiso d H
H20A 1 .197(4) -0.2799(19) .0105(15) .062(8) Uiso d H
H21A 1 .198(4) -0.1250(19) .0436(15) .064(8) Uiso d H
H22A 1 .220(5) .542(3) .070(2) .103(12) Uiso d H
H22B 1 .196(7) .461(3) .001(3) .148(18) Uiso d H
H22C 1 .375(7) .495(3) .036(3) .140(19) Uiso d H
H23A 1 .244(6) .544(3) .196(2) .132(15) Uiso d H
H23B 1 .318(4) .465(2) .2162(18) .072(10) Uiso d H
H23C 1 .134(7) .457(3) .205(3) .136(19) Uiso d H
H24A 1 .158(5) -0.419(3) -0.112(2) .101(12) Uiso d H
H24B 1 .324(5) -0.390(3) -0.155(2) .097(13) Uiso d H
H24C 1 .371(7) -0.389(3) -.068(3) .162(19) Uiso d H
H9B 1 .294(3) .1634(16) .6813(13) .044(6) Uiso d H
H10B 1 .258(3) .3117(16) .7153(14) .053(7) Uiso d H
H12B 1 .146(3) .2938(16) .4816(13) .046(6) Uiso d H
H13B 1 .180(3) .1423(16) .4537(13) .044(6) Uiso d H
H15B 1 .300(3) .0211(16) .5969(13) .047(6) Uiso d H
H16B 1 .206(4) -.002(2) .4325(16) .074(8) Uiso d H
H18B 1 .198(4) -0.1445(17) .3475(14) .059(7) Uiso d H
H19B 1 .248(4) -0.2934(18) .3275(15) .060(8) Uiso d H
H20B 1 .358(3) -0.2703(17) .5476(14) .053(7) Uiso d H
H21B 1 .327(4) -0.1211(19) .5788(16) .069(8) Uiso d H
H22D 1 .134(4) .512(2) .5749(15) .070(8) Uiso d H
H22E 1 .059(4) .428(2) .5176(17) .074(9) Uiso d H
H22F 1 .270(4) .454(2) .5271(16) .070(9) Uiso d H
H23D 1 .183(4) .519(2) .6977(17) .076(10) Uiso d H
H23E 1 .341(5) .478(2) .715(2) .098(12) Uiso d H
H23F 1 .139(6) .442(3) .738(2) .122(14) Uiso d H
H24D 1 .212(6) -0.432(3) .394(2) .123(14) Uiso d H
H24E 1 .422(6) -0.401(3) .373(2) .121(14) Uiso d H
H24F 1 .355(6) -0.402(3) .463(2) .117(14) Uiso d H

loop_
_atom_type_symbol
_atom_type_description
_atom_type_scat_dispersion_real
_atom_type_scat_dispersion_imag
_atom_type_scat_source
C C 0.0033 0.0016 'International Tables Vol C Tables 4.2.6.8 and 6.1.1.4'
H H 0.0000 0.0000 'International Tables Vol C Tables 4.2.6.8 and 6.1.1.4'
N N 0.0061 0.0033 'International Tables Vol C Tables 4.2.6.8 and 6.1.1.4'
S S 0.1246 0.1234 'International Tables Vol C Tables 4.2.6.8 and 6.1.1.4'
Ni Ni 0.3393 1.1124 'International Tables Vol C Tables 4.2.6.8 and 6.1.1.4'

loop_
_geom_angle_atom_site_label_1
_geom_angle_atom_site_label_2
_geom_angle_atom_site_label_3
_geom_angle
_geom_angle_publ_flag
S4 Ni S1 177.48(2) yes
S4 Ni S2 86.92(3) yes
S1 Ni S2 92.31(3) yes
S4 Ni S3 92.22(3) yes
S1 Ni S3 88.64(3) yes
S2 Ni S3 177.64(2) yes
C1 S1 Ni 102.85(8) ?
C2 S2 Ni 102.44(8) ?
C5 S3 Ni 102.69(8) ?
C6 S4 Ni 102.97(8) ?
C2 C1 C3 120.5(2) ?
C2 C1 S1 120.7(2) ?
C3 C1 S1 118.8(2) ?
C1 C2 C4 120.8(2) ?
C1 C2 S2 121.3(2) ?
C4 C2 S2 117.9(2) ?
N1 C3 C1 178.4(3) ?
N2 C4 C2 178.5(3) ?
C6 C5 C7 120.2(2) ?
C6 C5 S3 120.8(2) ?
C7 C5 S3 119.0(2) ?
C5 C6 C8 120.7(2) ?
C5 C6 S4 121.0(2) ?
C8 C6 S4 118.4(2) ?
N3 C7 C5 178.9(3) ?
N4 C8 C6 179.0(3) ?
C11A N5A C22A 121.3(2) ?
C11A N5A C23A 121.6(2) ?
C22A N5A C23A 115.5(3) ?
C19A N6A C20A 119.0(2) ?
C19A N6A C24A 121.2(2) ?
C20A N6A C24A 119.7(2) ?
C10A C9A C14A 122.6(2) ?
C9A C10A C11A 121.0(2) ?
N5A C11A C10A 120.6(2) ?
N5A C11A C12A 122.5(2) ?
C10A C11A C12A 116.9(2) ?
C13A C12A C11A 121.2(2) ?
C12A C13A C14A 121.8(2) ?
C9A C14A C13A 116.5(2) ?
C9A C14A C15A 119.2(2) ?
C13A C14A C15A 124.3(2) ?
C16A C15A C14A 127.4(2) ?
C15A C16A C17A 124.8(2) ?
C18A C17A C21A 115.9(2) ?
C18A C17A C16A 119.5(2) ?
C21A C17A C16A 124.6(2) ?
C19A C18A C17A 121.3(2) ?
N6A C19A C18A 121.4(2) ?
C21A C20A N6A 122.0(2) ?
C20A C21A C17A 120.3(2) ?
C11B N5B C23B 120.2(2) ?
C11B N5B C22B 119.7(2) ?
C23B N5B C22B 116.9(2) ?
C20B N6B C19B 119.4(2) ?
C20B N6B C24B 121.2(2) ?
C19B N6B C24B 119.4(2) ?
C10B C9B C14B 122.5(2) ?
C9B C10B C11B 120.4(2) ?
N5B C11B C10B 121.9(2) ?
N5B C11B C12B 120.9(2) ?
C10B C11B C12B 117.2(2) ?
C13B C12B C11B 121.5(2) ?
C12B C13B C14B 121.6(2) ?
C9B C14B C13B 116.7(2) ?
C9B C14B C15B 120.0(2) ?
C13B C14B C15B 123.3(2) ?
C16B C15B C14B 126.7(2) ?
C15B C16B C17B 125.8(2) ?
C18B C17B C21B 115.8(2) ?
C18B C17B C16B 119.7(2) ?
C21B C17B C16B 124.4(2) ?
C19B C18B C17B 121.5(2) ?
N6B C19B C18B 120.7(2) ?
N6B C20B C21B 121.7(2) ?
C20B C21B C17B 120.8(2) ?

loop_
_geom_bond_atom_site_label_1
_geom_bond_atom_site_label_2
_geom_bond_distance
_geom_bond_publ_flag
Ni S4 2.1658(7) yes
Ni S1 2.1766(7) yes
Ni S2 2.1787(7) yes
Ni S3 2.1805(7) yes
S1 C1 1.732(2) yes
S2 C2 1.735(2) yes
S3 C5 1.730(2) yes
S4 C6 1.728(2) yes
N1 C3 1.140(3) yes
N2 C4 1.143(3) yes
N3 C7 1.146(3) yes
N4 C8 1.150(3) yes
C1 C2 1.355(3) yes
C1 C3 1.429(3) yes
C2 C4 1.424(3) yes
C5 C6 1.357(3) yes
C5 C7 1.428(3) yes
C6 C8 1.432(3) yes
N5A C11A 1.370(3) ?
N5A C22A 1.440(4) ?
N5A C23A 1.442(4) ?
N6A C19A 1.344(3) ?
N6A C20A 1.351(3) ?
N6A C24A 1.473(4) ?
C9A C10A 1.369(3) ?
C9A C14A 1.393(3) ?
C10A C11A 1.405(3) ?
C11A C12A 1.407(3) ?
C12A C13A 1.376(3) ?
C13A C14A 1.399(3) ?
C14A C15A 1.455(3) ?
C15A C16A 1.322(3) ?
C16A C17A 1.447(3) ?
C17A C18A 1.398(3) ?
C17A C21A 1.411(3) ?
C18A C19A 1.349(4) ?
C20A C21A 1.346(4) ?
N5B C11B 1.377(3) ?
N5B C23B 1.450(3) ?
N5B C22B 1.450(3) ?
N6B C20B 1.343(3) ?
N6B C19B 1.352(3) ?
N6B C24B 1.477(3) ?
C9B C10B 1.374(3) ?
C9B C14B 1.394(3) ?
C10B C11B 1.404(3) ?
C11B C12B 1.406(3) ?
C12B C13B 1.363(3) ?
C13B C14B 1.399(3) ?
C14B C15B 1.454(3) ?
C15B C16B 1.329(3) ?
C16B C17B 1.443(3) ?
C17B C18B 1.393(3) ?
C17B C21B 1.405(3) ?
C18B C19B 1.359(3) ?
C20B C21B 1.351(3) ?
